data_1504447
loop_
_publ_author_name
'Wu, Shao-Hua'
'Chen, You-Wei'
'Shao, Shi-Cheng'
'Wang, Li-Dong'
'Li, Zhi-Ying'
'Yang, Li-Yuan'
'Li, Shao-Lan'
'Huang, Rong'

_publ_section_title
;
 Ten-membered lactones from Phomopsis sp., an endophytic fungus of
 Azadirachta indica.
;
_journal_issue 4
_journal_name_full 'Journal of natural products'
_journal_page_first 731
_journal_page_last 734
_journal_paper_doi 10.1021/np070624j
_journal_volume 71
_journal_year 2008
_chemical_formula_sum 'C12 H20 O7'
_chemical_formula_weight 276.28
_chemical_name_systematic
; 
 ? 
;
_space_group_IT_number 19
_symmetry_cell_setting orthorhombic
_symmetry_space_group_name_Hall 'P 2ac 2ab'
_symmetry_space_group_name_H-M 'P 21 21 21'
_atom_sites_solution_hydrogens geom
_atom_sites_solution_primary direct
_atom_sites_solution_secondary difmap
_audit_creation_method SHELXL-97
_cell_angle_alpha 90.00
_cell_angle_beta 90.00
_cell_angle_gamma 90.00
_cell_formula_units_Z 4
_cell_length_a 7.1270(8)
_cell_length_b 13.9423(16)
_cell_length_c 14.4961(16)
_cell_measurement_reflns_used 3453
_cell_measurement_temperature 298(2)
_cell_measurement_theta_max 28.42
_cell_measurement_theta_min 2.798
_cell_volume 1440.4(3)
_computing_cell_refinement 'Bruker apex II'
_computing_data_collection 'Bruker apex II'
_computing_data_reduction 'Bruker SAINT'
_computing_molecular_graphics 'Bruker SHELXTL'
_computing_publication_material 'Bruker SHELXTL'
_computing_structure_refinement 'SHELXL-97 (Sheldrick, 1997)'
_computing_structure_solution 'SHELXS-97 (Sheldrick, 1990)'
_diffrn_ambient_temperature 298(2)
_diffrn_measured_fraction_theta_full 0.985
_diffrn_measured_fraction_theta_max 0.975
_diffrn_measurement_device_type 'CCD area detector'
_diffrn_measurement_method 'phi and omega scans'
_diffrn_radiation_monochromator graphite
_diffrn_radiation_source 'fine-focus sealed tube'
_diffrn_radiation_type MoK\a
_diffrn_radiation_wavelength 0.71073
_diffrn_reflns_av_R_equivalents 0.0427
_diffrn_reflns_av_sigmaI/netI 0.0437
_diffrn_reflns_limit_h_max 9
_diffrn_reflns_limit_h_min -9
_diffrn_reflns_limit_k_max 18
_diffrn_reflns_limit_k_min -17
_diffrn_reflns_limit_l_max 19
_diffrn_reflns_limit_l_min -19
_diffrn_reflns_number 12531
_diffrn_reflns_theta_full 28.42
_diffrn_reflns_theta_max 28.42
_diffrn_reflns_theta_min 2.03
_exptl_absorpt_coefficient_mu 0.105
_exptl_absorpt_correction_T_max 0.9896
_exptl_absorpt_correction_T_min 0.9702
_exptl_absorpt_correction_type Mult-scan
_exptl_absorpt_process_details sadabs
_exptl_crystal_colour colourless
_exptl_crystal_density_diffrn 1.274
_exptl_crystal_density_method 'not measured'
_exptl_crystal_description irregular
_exptl_crystal_F_000 592
_exptl_crystal_size_max 0.29
_exptl_crystal_size_mid 0.17
_exptl_crystal_size_min 0.10
_refine_diff_density_max 0.228
_refine_diff_density_min -0.144
_refine_diff_density_rms 0.033
_refine_ls_abs_structure_details 'Flack H D (1983), Acta Cryst. A39, 876-881'
_refine_ls_abs_structure_Flack -0.5(13)
_refine_ls_extinction_method none
_refine_ls_goodness_of_fit_ref 1.024
_refine_ls_hydrogen_treatment mixed
_refine_ls_matrix_type full
_refine_ls_number_parameters 183
_refine_ls_number_reflns 3453
_refine_ls_number_restraints 2
_refine_ls_restrained_S_all 1.023
_refine_ls_R_factor_all 0.0889
_refine_ls_R_factor_gt 0.0498
_refine_ls_shift/su_max 0.001
_refine_ls_shift/su_mean 0.000
_refine_ls_structure_factor_coef Fsqd
_refine_ls_weighting_details 'calc w=1/[\s^2^(Fo^2^)+(0.0390P)^2^+0.1151P] where P=(Fo^2^+2Fc^2^)/3'
_refine_ls_weighting_scheme calc
_refine_ls_wR_factor_gt 0.0905
_refine_ls_wR_factor_ref 0.1061
_reflns_number_gt 2201
_reflns_number_total 3453
_reflns_threshold_expression >2sigma(I)
_cod_data_source_file np070624j-file002.cif
_cod_data_source_block 070919a_0m
_cod_depositor_comments
;
The following automatic conversions were performed:

'_symmetry_cell_setting' value 'Orthorhombic' changed to
'orthorhombic' according to
/home/saulius/struct/CIF-dictionaries/cif_core.dic dictionary named
'cif_core.dic' version 2.4.1 from 2010-06-29.

Automatic conversion script
Id: cif_fix_values 1715 2011-07-08 13:25:40Z adriana 
;
_cod_original_sg_symbol_H-M P2(1)2(1)2(1)
_cod_database_code 1504447

loop_
_symmetry_equiv_pos_as_xyz
'x, y, z'
'-x+1/2, -y, z+1/2'
'-x, y+1/2, -z+1/2'
'x+1/2, -y+1/2, -z'

loop_
_atom_site_label
_atom_site_type_symbol
_atom_site_fract_x
_atom_site_fract_y
_atom_site_fract_z
_atom_site_U_iso_or_equiv
_atom_site_adp_type
_atom_site_occupancy
_atom_site_symmetry_multiplicity
_atom_site_calc_flag
_atom_site_refinement_flags
C10 C 0.2097(3) 1.10898(15) 0.91712(15) 0.0448(5) Uani 1 1 d .
H1 H 0.2971 1.0562 0.9295 0.054 Uiso 1 1 calc R
C9 C 0.1599(4) 1.11061(15) 0.81521(15) 0.0557(6) Uani 1 1 d .
H2A H 0.2733 1.1228 0.7801 0.067 Uiso 1 1 calc R
H2B H 0.0747 1.1637 0.8042 0.067 Uiso 1 1 calc R
C8 C 0.0697(4) 1.01920(16) 0.77892(15) 0.0551(6) Uani 1 1 d .
H3 H 0.0569 1.0251 0.7118 0.066 Uiso 1 1 calc R
C7 C -0.1241(4) 1.00080(16) 0.81929(15) 0.0521(6) Uani 1 1 d .
C6 C -0.1555(3) 0.91803(14) 0.88387(15) 0.0487(6) Uani 1 1 d .
H5A H -0.0444 0.9100 0.9217 0.058 Uiso 1 1 calc R
H5B H -0.1708 0.8601 0.8476 0.058 Uiso 1 1 calc R
C5 C -0.3247(3) 0.92882(15) 0.94694(16) 0.0531(6) Uani 1 1 d .
H6 H -0.4377 0.9336 0.9087 0.064 Uiso 1 1 calc R
C4 C -0.3178(3) 1.01488(15) 1.01112(16) 0.0524(6) Uani 1 1 d .
H7A H -0.3124 1.0725 0.9737 0.063 Uiso 1 1 calc R
H7B H -0.4341 1.0170 1.0458 0.063 Uiso 1 1 calc R
C3 C -0.1562(3) 1.01738(18) 1.07883(16) 0.0583(6) Uani 1 1 d .
H8A H -0.1829 1.0664 1.1244 0.070 Uiso 1 1 calc R
H8B H -0.1530 0.9563 1.1109 0.070 Uiso 1 1 calc R
C2 C 0.0354(3) 1.03611(15) 1.04049(15) 0.0470(5) Uani 1 1 d .
C11 C 0.2934(4) 1.20208(16) 0.94976(18) 0.0624(7) Uani 1 1 d .
H10A H 0.2078 1.2536 0.9371 0.094 Uiso 1 1 calc R
H10B H 0.4095 1.2134 0.9180 0.094 Uiso 1 1 calc R
H10C H 0.3163 1.1986 1.0149 0.094 Uiso 1 1 calc R
C12 C 0.1781(5) 0.86030(17) 0.74819(19) 0.0648(7) Uani 1 1 d .
C13 C 0.3256(5) 0.7892(2) 0.7711(2) 0.0997(11) Uani 1 1 d .
H12A H 0.3226 0.7758 0.8360 0.149 Uiso 1 1 calc R
H12B H 0.4463 0.8146 0.7548 0.149 Uiso 1 1 calc R
H12C H 0.3034 0.7311 0.7373 0.149 Uiso 1 1 calc R
H7AW H 0.271(5) 0.779(2) 0.041(2) 0.152(18) Uiso 1 1 d D
H7BW H 0.259(4) 0.8696(18) 0.063(3) 0.151(17) Uiso 1 1 d D
O1 O 0.0324(2) 1.09180(9) 0.96551(10) 0.0447(4) Uani 1 1 d .
O4 O -0.2512(3) 1.05331(13) 0.79579(12) 0.0730(5) Uani 1 1 d .
O2 O 0.1791(2) 1.00530(12) 1.07348(11) 0.0671(5) Uani 1 1 d .
O5 O 0.2001(2) 0.94221(10) 0.79797(10) 0.0571(4) Uani 1 1 d .
O3 O -0.3330(3) 0.84083(11) 0.99868(13) 0.0705(5) Uani 1 1 d .
H5 H -0.4380 0.8347 1.0211 0.106 Uiso 1 1 calc R
O6 O 0.0489(3) 0.84924(13) 0.69515(13) 0.0840(6) Uani 1 1 d .
O7 O 0.3286(3) 0.81921(15) 0.08111(16) 0.0786(6) Uani 1 1 d D

loop_
_atom_site_aniso_label
_atom_site_aniso_U_11
_atom_site_aniso_U_22
_atom_site_aniso_U_33
_atom_site_aniso_U_23
_atom_site_aniso_U_13
_atom_site_aniso_U_12
C10 0.0438(12) 0.0388(11) 0.0517(13) -0.0012(10) 0.0038(11) -0.0049(10)
C9 0.0707(16) 0.0455(12) 0.0509(14) 0.0062(10) 0.0035(13) -0.0141(12)
C8 0.0757(17) 0.0501(14) 0.0397(12) 0.0004(11) 0.0010(12) -0.0116(13)
C7 0.0683(17) 0.0441(13) 0.0438(13) -0.0073(11) -0.0148(12) -0.0077(12)
C6 0.0544(14) 0.0372(12) 0.0544(14) -0.0025(10) 0.0016(11) -0.0050(11)
C5 0.0449(13) 0.0456(13) 0.0688(15) 0.0006(11) 0.0050(12) -0.0048(11)
C4 0.0457(13) 0.0464(12) 0.0652(15) -0.0016(11) 0.0102(12) 0.0011(11)
C3 0.0626(16) 0.0615(15) 0.0508(14) 0.0022(12) 0.0043(13) -0.0046(13)
C2 0.0569(14) 0.0398(12) 0.0443(12) -0.0004(10) -0.0073(11) -0.0022(11)
C11 0.0630(15) 0.0513(14) 0.0729(16) -0.0099(12) 0.0007(14) -0.0140(13)
C12 0.0812(19) 0.0547(15) 0.0586(16) -0.0164(13) 0.0236(16) -0.0177(16)
C13 0.097(2) 0.0657(18) 0.136(3) -0.0382(19) 0.013(2) 0.002(2)
O1 0.0443(8) 0.0424(8) 0.0474(8) 0.0041(7) -0.0016(7) 0.0001(7)
O4 0.0801(13) 0.0680(11) 0.0709(11) 0.0107(10) -0.0279(10) 0.0039(10)
O2 0.0595(11) 0.0714(11) 0.0704(11) 0.0203(9) -0.0172(10) -0.0040(10)
O5 0.0668(10) 0.0496(9) 0.0550(9) -0.0144(8) 0.0108(9) -0.0048(8)
O3 0.0711(12) 0.0438(9) 0.0966(14) 0.0074(9) 0.0284(12) -0.0040(9)
O6 0.1155(17) 0.0728(12) 0.0639(12) -0.0204(10) 0.0021(13) -0.0277(12)
O7 0.0686(13) 0.0584(12) 0.1088(16) 0.0010(12) -0.0009(14) -0.0051(11)

loop_
_atom_type_symbol
_atom_type_description
_atom_type_scat_dispersion_real
_atom_type_scat_dispersion_imag
_atom_type_scat_source
C C 0.0033 0.0016 'International Tables Vol C Tables 4.2.6.8 and 6.1.1.4'
H H 0.0000 0.0000 'International Tables Vol C Tables 4.2.6.8 and 6.1.1.4'
O O 0.0106 0.0060 'International Tables Vol C Tables 4.2.6.8 and 6.1.1.4'

loop_
_geom_angle_atom_site_label_1
_geom_angle_atom_site_label_2
_geom_angle_atom_site_label_3
_geom_angle
O1 C10 C11 109.42(17)
O1 C10 C9 105.45(17)
C11 C10 C9 112.67(19)
O1 C10 H1 109.7
C11 C10 H1 109.7
C9 C10 H1 109.7
C10 C9 C8 114.99(17)
C10 C9 H2A 108.5
C8 C9 H2A 108.5
C10 C9 H2B 108.5
C8 C9 H2B 108.5
H2A C9 H2B 107.5
O5 C8 C9 106.51(19)
O5 C8 C7 112.62(18)
C9 C8 C7 113.1(2)
O5 C8 H3 108.2
C9 C8 H3 108.2
C7 C8 H3 108.2
O4 C7 C6 121.8(2)
O4 C7 C8 117.9(2)
C6 C7 C8 120.3(2)
C7 C6 C5 114.64(19)
C7 C6 H5A 108.6
C5 C6 H5A 108.6
C7 C6 H5B 108.6
C5 C6 H5B 108.6
H5A C6 H5B 107.6
O3 C5 C4 110.82(19)
O3 C5 C6 105.18(18)
C4 C5 C6 114.88(19)
O3 C5 H6 108.6
C4 C5 H6 108.6
C6 C5 H6 108.6
C3 C4 C5 116.1(2)
C3 C4 H7A 108.3
C5 C4 H7A 108.3
C3 C4 H7B 108.3
C5 C4 H7B 108.3
H7A C4 H7B 107.4
C2 C3 C4 117.2(2)
C2 C3 H8A 108.0
C4 C3 H8A 108.0
C2 C3 H8B 108.0
C4 C3 H8B 108.0
H8A C3 H8B 107.2
O2 C2 O1 122.8(2)
O2 C2 C3 124.3(2)
O1 C2 C3 112.9(2)
C10 C11 H10A 109.5
C10 C11 H10B 109.5
H10A C11 H10B 109.5
C10 C11 H10C 109.5
H10A C11 H10C 109.5
H10B C11 H10C 109.5
O6 C12 O5 122.2(3)
O6 C12 C13 126.6(2)
O5 C12 C13 111.2(3)
C12 C13 H12A 109.5
C12 C13 H12B 109.5
H12A C13 H12B 109.5
C12 C13 H12C 109.5
H12A C13 H12C 109.5
H12B C13 H12C 109.5
C2 O1 C10 118.07(17)
C12 O5 C8 116.6(2)
C5 O3 H5 109.5
H7AW O7 H7BW 93(3)

loop_
_geom_bond_atom_site_label_1
_geom_bond_atom_site_label_2
_geom_bond_distance
C10 O1 1.465(2)
C10 C11 1.505(3)
C10 C9 1.520(3)
C10 H1 0.9800
C9 C8 1.521(3)
C9 H2A 0.9700
C9 H2B 0.9700
C8 O5 1.447(3)
C8 C7 1.522(3)
C8 H3 0.9800
C7 O4 1.214(3)
C7 C6 1.503(3)
C6 C5 1.520(3)
C6 H5A 0.9700
C6 H5B 0.9700
C5 O3 1.439(2)
C5 C4 1.519(3)
C5 H6 0.9800
C4 C3 1.513(3)
C4 H7A 0.9700
C4 H7B 0.9700
C3 C2 1.497(3)
C3 H8A 0.9700
C3 H8B 0.9700
C2 O2 1.209(3)
C2 O1 1.336(2)
C11 H10A 0.9600
C11 H10B 0.9600
C11 H10C 0.9600
C12 O6 1.209(3)
C12 O5 1.360(3)
C12 C13 1.483(4)
C13 H12A 0.9600
C13 H12B 0.9600
C13 H12C 0.9600
O3 H5 0.8200
O7 H7AW 0.900(2)
O7 H7BW 0.900(2)

loop_
_cod_related_entry_id
_cod_related_entry_code
_cod_related_entry_database
1 21194955 ChemSpider
